data_4317905
loop_
_publ_author_name
'Richard J. Parker'
'Leone Spiccia'
'Boujemaa Moubaraki'
'Keith S. Murray'
'David C. R. Hockless'
'A. David Rae'
'Anthony C. Willis'

_publ_contact_author_address
;
Research School of Chemistry,
Australian National University,
Canberra, A. C. T. 0200, Australia
;
_publ_contact_author_email ' willis@rsc.anu.edu.au '
_publ_contact_author_fax ' 61 2 6125 0750 '
_publ_contact_author_name ' Anthony C. Willis '
_publ_contact_author_phone ' 61 2 6125 4109 '
_publ_section_title
;
 Structure and Magnetism of Heptanuclear Complexes Formed on Encapsulation
 of Hexacyanoferrate(II) with the Mn(II) and Ni(II) Complexes of
 1,4-Bis(2-pyridylmethyl)-1,4,7-triazacyclononane
;
_journal_name_full 'Inorganic Chemistry'
_journal_page_first 2489
_journal_page_last 2495
_journal_paper_doi 10.1021/ic010711d
_journal_volume 41
_journal_year 2002
_chemical_formula_moiety 'C37 H50 N11 Mn2 3+, 3(Cl O4 -) '
_chemical_formula_sum 'C37 H50 Cl3 Mn2 N11 O12'
_chemical_formula_weight 1057.10
_space_group_IT_number 60
_symmetry_cell_setting orthorhombic
_symmetry_Int_Tables_number 60
_symmetry_space_group_name_Hall '-P 2n 2ab'
_symmetry_space_group_name_H-M 'P b c n'
_audit_creation_date 2001-03-21
_audit_creation_method 'by teXsan v1.8'
_audit_update_record
;

2001-03-21 - Report on C37 H50 Cl3 N11 Mn2 O12

             by  David C. R. Hockless  and  Anthony C. Willis

             for Richard Parker and Leone Spiccia

2001-03-21 - passes checkcif tests with minor warnings

             *  note N1/C1 common site

;
_cell_angle_alpha 90
_cell_angle_beta 90
_cell_angle_gamma 90
_cell_formula_units_Z 4
_cell_length_a 16.225(3)
_cell_length_b 16.320(2)
_cell_length_c 18.052(3)
_cell_measurement_reflns_used 25
_cell_measurement_temperature 296.2
_cell_measurement_theta_max 13.4
_cell_measurement_theta_min 6.0
_cell_volume 4780.0(13)
_computing_cell_refinement 'MSC/AFC Diffractometer Control'
_computing_data_collection 'MSC/AFC Diffractometer Control'
_computing_data_reduction 'teXsan (MSC, 1992-1997)'
_computing_publication_material 'teXsan (MSC, 1992-1997)'
_computing_structure_refinement xtal_CRYLSQ
_computing_structure_solution
;

SIR92 (Altomare, et. al. 1994)

;
_diffrn_ambient_temperature 296.2
_diffrn_measurement_device_type 'Rigaku AFC6S'
_diffrn_measurement_method \w-2\q
_diffrn_orient_matrix_UB_11 0.03943
_diffrn_orient_matrix_UB_12 -0.02864
_diffrn_orient_matrix_UB_13 -0.03377
_diffrn_orient_matrix_UB_21 0.00021
_diffrn_orient_matrix_UB_22 -0.04852
_diffrn_orient_matrix_UB_23 0.03384
_diffrn_orient_matrix_UB_31 -0.04737
_diffrn_orient_matrix_UB_32 -0.02408
_diffrn_orient_matrix_UB_33 -0.02799
_diffrn_radiation_detector 'scintillation counter'
_diffrn_radiation_monochromator graphite
_diffrn_radiation_source 'X-ray tube'
_diffrn_radiation_type 'Mo K\a'
_diffrn_radiation_wavelength 0.7107
_diffrn_reflns_av_R_equivalents 0.00000
_diffrn_reflns_av_sigmaI/netI 0.043
_diffrn_reflns_limit_h_max 17
_diffrn_reflns_limit_h_min 0
_diffrn_reflns_limit_k_max 17
_diffrn_reflns_limit_k_min 0
_diffrn_reflns_limit_l_max 0
_diffrn_reflns_limit_l_min -19
_diffrn_reflns_number 3546
_diffrn_reflns_reduction_process 'Lp corrections applied'
_diffrn_reflns_theta_max 22.5
_diffrn_reflns_theta_min 2.10
_diffrn_standards_decay_% 0.09
_diffrn_standards_interval_count 150
_diffrn_standards_number 3
_exptl_absorpt_coefficient_mu 0.764
_exptl_absorpt_correction_T_max 0.795
_exptl_absorpt_correction_T_min 0.739
_exptl_absorpt_correction_type psi-scan
_exptl_absorpt_process_details
;

\y scans (North,Phillips & Matthews, 1968)

;
_exptl_crystal_colour brown
_exptl_crystal_density_diffrn 1.469
_exptl_crystal_density_meas ?
_exptl_crystal_description prism
_exptl_crystal_F_000 2184.00
_exptl_crystal_size_max 0.3
_exptl_crystal_size_mid 0.3
_exptl_crystal_size_min 0.3
_refine_diff_density_max 0.551
_refine_diff_density_min -0.225
_refine_ls_extinction_method none
_refine_ls_goodness_of_fit_all 1.415
_refine_ls_goodness_of_fit_ref 1.61
_refine_ls_hydrogen_treatment noref
_refine_ls_matrix_type full
_refine_ls_number_parameters 303
_refine_ls_number_reflns 1951
_refine_ls_number_restraints 12
_refine_ls_R_factor_all 0.096
_refine_ls_R_factor_gt 0.046
_refine_ls_shift/su_max 0.008
_refine_ls_shift/su_mean 0.001
_refine_ls_structure_factor_coef F
_refine_ls_weighting_details 'w = 1/[\s^2^(Fo) + 0.00040|Fo|^2^]'
_refine_ls_weighting_scheme sigma
_refine_ls_wR_factor_all 0.075
_refine_ls_wR_factor_ref 0.065
_reflns_number_gt 1951
_reflns_number_total 3142
_reflns_threshold_expression I>2.00\s(I)
_cod_data_source_file ic010711d_2.cif
_cod_data_source_block RXP4
_cod_depositor_comments
;
 Changing the _atom_site_occupancy data item value from '.' to '1'
 for all fully occupied atom sites.

 Antanas Vaitkus,
 2017-02-19

The following automatic conversions were performed:

'_exptl_crystal_density_meas' value 'not measured' was changed to '?'
- the value is perceived as not measured.

Automatic conversion script
Id: cif_fix_values 3008 2015-01-20 13:52:24Z robertas 
;
_cod_original_cell_volume 4780(1)
_cod_original_sg_symbol_H-M 'P b c n '
_cod_original_formula_sum 'C37 H50 Cl3 Mn2 N11 O12 '
_cod_database_code 4317905

loop_
_symmetry_equiv_pos_as_xyz
'   +x,   +y,   +z'
1/2-x,1/2-y,1/2+z
'1/2+x,1/2-y,   -z'
'   -x,   +y,1/2-z'
'   -x,   -y,   -z'
1/2+x,1/2+y,1/2-z
'1/2-x,1/2+y,   +z'
'   +x,   -y,1/2+z'

loop_
_atom_site_aniso_label
_atom_site_aniso_U_11
_atom_site_aniso_U_22
_atom_site_aniso_U_33
_atom_site_aniso_U_12
_atom_site_aniso_U_13
_atom_site_aniso_U_23
Mn1 .0461(6) .0453(6) .0356(5) -.0055(5) -.0061(4) -.0006(4)
Cl1 .0486(10) .0609(11) .0860(14) -.0014(9) .0075(10) .0075(11)
Cl2A .097(6) .149(10) .054(4) .00000 -.008(4) .00000
Cl2B .060(5) .121(9) .051(4) .00000 .012(3) .00000
O1 .076(4) .075(4) .143(6) -.017(3) -.008(4) .035(4)
O2 .090(4) .147(6) .125(5) .036(4) .053(4) .030(5)
O3 .077(4) .097(4) .167(6) .025(3) .031(4) .074(4)
O4 .124(6) .159(7) .166(7) -.012(5) -.019(5) -.072(6)
N1 .060(4) .074(4) .051(4) .007(3) -.007(3) .001(3)
N2 .046(3) .043(3) .054(4) -.003(2) -.002(3) .004(3)
N3 .050(3) .040(3) .042(3) .000(3) -.006(2) .003(2)
N4 .044(3) .044(3) .068(4) .000(3) -.012(3) .007(3)
N5 .066(4) .056(4) .051(4) .007(3) -.001(3) -.005(3)
N6 .056(4) .055(4) .044(4) -.010(3) .001(3) -.002(3)
C1 .060(4) .074(4) .051(4) .007(3) -.007(3) .001(3)
C2 .049(4) .047(4) .057(4) -.001(3) -.014(4) .000(3)
C3 .065(5) .046(4) .053(4) -.003(3) -.026(4) -.004(3)
C4 .066(4) .049(4) .050(4) .006(4) .008(3) -.009(3)
C5 .063(4) .050(4) .078(5) .007(4) -.004(4) -.008(4)
C6 .069(5) .046(4) .078(5) -.000(4) -.013(4) .011(4)
C7 .062(4) .046(4) .072(5) -.009(4) -.009(4) .009(4)
C8 .053(4) .075(5) .066(5) -.002(4) .004(4) .007(4)
C9 .060(5) .062(5) .051(4) .012(4) .004(4) -.003(4)
C10 .068(5) .106(7) .078(6) .015(5) .008(5) -.012(5)
C11 .122(9) .105(8) .072(6) .050(7) .011(6) -.017(6)
C12 .117(8) .063(5) .058(5) .026(5) -.007(5) -.011(4)
C13 .078(5) .051(4) .058(4) .008(4) -.013(4) -.001(4)
C14 .063(4) .048(4) .045(4) -.004(3) -.005(3) .002(3)
C15 .048(4) .036(3) .043(4) .001(3) .005(3) .002(3)
C16 .058(4) .046(4) .058(4) .003(3) -.000(4) -.002(3)
C17 .051(4) .041(4) .084(6) .005(3) .023(4) -.001(4)
C18 .050(4) .065(5) .066(5) -.019(4) .003(4) -.011(4)
C19 .063(5) .084(5) .053(4) -.020(4) -.008(4) -.006(4)

loop_
_atom_site_label
_atom_site_fract_x
_atom_site_fract_y
_atom_site_fract_z
_atom_site_U_iso_or_equiv
_atom_site_thermal_displace_type
_atom_site_calc_flag
_atom_site_calc_attached_atom
_atom_site_occupancy
Mn1 .42289(6) .24499(5) .61575(5) .0423(6) Uani ? ? 1
Cl1 .17838(11) .40473(11) .40347(11) .0652(12) Uani ? ? 1
Cl2A .50000 .3454(9) .25000 .100(7) Uani ? ? .55(2)
Cl2B .50000 .3907(8) .25000 .077(6) Uani ? ? .45(2)
O1 .1395(3) .3311(3) .4234(4) .098(4) Uani ? ? 1
O2 .2434(4) .3918(4) .3525(4) .121(5) Uani ? ? 1
O3 .1189(4) .4593(4) .3756(4) .114(5) Uani ? ? 1
O4 .2143(5) .4371(5) .4694(4) .149(7) Uani ? ? 1
O5A .5713(9) .3854(12) .2252(10) .177(8) Uiso ? ? .55(2)
O6A .4784(9) .2967(10) .1910(7) .140(6) Uiso ? ? .55(2)
O5B .4441(10) .3496(13) .2056(9) .145(8) Uiso ? ? .45(2)
O6B .5316(10) .4429(10) .1984(8) .136(7) Uiso ? ? .45(2)
N1 .4837(4) .2281(4) .7212(3) .062(4) Uani ? ? .5
N2 .2949(3) .1866(3) .6021(3) .047(4) Uani ? ? 1
N3 .4028(3) .2439(3) .4889(3) .044(3) Uani ? ? 1
N4 .4519(3) .1154(3) .5830(3) .052(4) Uani ? ? 1
N5 .3319(3) .3307(3) .6714(3) .058(4) Uani ? ? 1
N6 .5057(3) .3415(3) .5713(3) .052(4) Uani ? ? 1
C1 .4837(4) .2281(4) .7212(3) .062(4) Uani ? ? .5
C2 .2600(4) .2262(4) .5345(4) .051(4) Uani ? ? 1
C3 .3176(4) .2183(4) .4693(4) .055(4) Uani ? ? 1
C4 .4661(4) .1862(4) .4626(3) .055(4) Uani ? ? 1
C5 .4602(4) .1042(4) .5018(4) .064(5) Uani ? ? 1
C6 .3863(5) .0663(4) .6177(4) .064(5) Uani ? ? 1
C7 .3026(4) .0966(4) .5942(4) .060(4) Uani ? ? 1
C8 .2468(4) .2091(5) .6682(4) .064(5) Uani ? ? 1
C9 .2596(5) .2968(4) .6896(4) .057(4) Uani ? ? 1
C10 .2013(5) .3380(6) .7319(5) .084(6) Uani ? ? 1
C11 .2187(7) .4173(6) .7541(5) .099(7) Uani ? ? 1
C12 .2933(7) .4529(5) .7348(4) .079(6) Uani ? ? 1
C13 .3466(4) .4078(4) .6940(4) .062(5) Uani ? ? 1
C14 .4203(4) .3283(4) .4632(3) .052(4) Uani ? ? 1
C15 .4950(4) .3634(3) .5006(3) .042(4) Uani ? ? 1
C16 .5474(4) .4166(4) .4659(4) .054(4) Uani ? ? 1
C17 .6114(4) .4512(4) .5038(4) .059(5) Uani ? ? 1
C18 .6230(4) .4308(5) .5767(4) .061(5) Uani ? ? 1
C19 .5709(4) .3757(5) .6073(4) .067(5) Uani ? ? 1
H4 .49849 .10180 .60343 .08000 Uiso ? ? 1
H2A .20909 .20071 .52265 .08000 Uiso ? ? 1
H2B .25103 .28265 .54446 .08000 Uiso ? ? 1
H3A .31851 .16279 .45349 .08000 Uiso ? ? 1
H3B .29809 .25199 .43013 .08000 Uiso ? ? 1
H4A .45900 .17794 .41091 .08000 Uiso ? ? 1
H4B .51896 .20920 .47159 .08000 Uiso ? ? 1
H5A .41338 .07544 .48385 .08000 Uiso ? ? 1
H5B .50855 .07338 .49192 .08000 Uiso ? ? 1
H6A .39228 .01065 .60336 .08000 Uiso ? ? 1
H6B .39088 .07049 .67012 .08000 Uiso ? ? 1
H7A .29395 .08221 .54381 .08000 Uiso ? ? 1
H7B .26184 .07097 .62411 .08000 Uiso ? ? 1
H8A .18989 .20076 .65812 .08000 Uiso ? ? 1
H8B .26312 .17506 .70826 .08000 Uiso ? ? 1
H10 .15101 .31223 .74524 .08000 Uiso ? ? 1
H11 .17956 .44713 .78243 .08000 Uiso ? ? 1
H12 .30664 .50708 .74987 .08000 Uiso ? ? 1
H13 .39757 .43193 .68038 .08000 Uiso ? ? 1
H14A .42940 .32738 .41124 .08000 Uiso ? ? 1
H14B .37407 .36203 .47393 .08000 Uiso ? ? 1
H16 .53924 .42949 .41503 .08000 Uiso ? ? 1
H17 .64739 .48885 .47986 .08000 Uiso ? ? 1
H18 .66632 .45459 .60489 .08000 Uiso ? ? 1
H19 .58039 .35979 .65712 .08000 Uiso ? ? 1

loop_
_atom_type_symbol
_atom_type_oxidation_number
_atom_type_number_in_cell
_atom_type_scat_dispersion_real
_atom_type_scat_dispersion_imag
_atom_type_scat_source
C 0 148 0.002 0.002
;International Tables for Crystallography

(1992, Vol. C, Tables 4.2.6.8 and 6.1.1.1)

;
H 0 200 0.000 0.000
;International Tables for Crystallography

(1992, Vol. C, Table 6.1.1.2)

;
Cl 0 12 0.132 0.159
;International Tables for Crystallography

(1992, Vol. C, Tables 4.2.6.8 and 6.1.1.1)

;
Mn 0 8 0.295 0.729
;International Tables for Crystallography

(1992, Vol. C, Tables 4.2.6.8 and 6.1.1.1)

;
N 0 44 0.004 0.003
;International Tables for Crystallography

(1992, Vol. C, Tables 4.2.6.8 and 6.1.1.1)

;
O 0 48 0.008 0.006
;International Tables for Crystallography

(1992, Vol. C, Tables 4.2.6.8 and 6.1.1.1)

;

loop_
_geom_angle_atom_site_label_1
_geom_angle_atom_site_label_2
_geom_angle_atom_site_label_3
_geom_angle
_geom_angle_site_symmetry_1
_geom_angle_site_symmetry_2
_geom_angle_site_symmetry_3
_geom_angle_publ_flag
N3 Mn1 N4 76.18(18) . . . ?
N3 Mn1 N2 76.30(17) . . . ?
N3 Mn1 N6 74.53(17) . . . ?
N3 Mn1 N5 110.58(18) . . . ?
N3 Mn1 N1 159.3(2) . . . ?
N3 Mn1 C1 159.3(2) . . . ?
N4 Mn1 N2 76.73(18) . . . ?
N4 Mn1 N6 116.50(19) . . . ?
N4 Mn1 N5 146.5(2) . . . ?
N4 Mn1 N1 90.9(2) . . . ?
N4 Mn1 C1 90.9(2) . . . ?
N2 Mn1 N6 143.34(18) . . . ?
N2 Mn1 N5 73.43(18) . . . ?
N2 Mn1 N1 117.0(2) . . . ?
N2 Mn1 C1 117.0(2) . . . ?
N6 Mn1 N5 96.7(2) . . . ?
N6 Mn1 N1 97.6(2) . . . ?
N6 Mn1 C1 97.6(2) . . . ?
N5 Mn1 N1 89.2(2) . . . ?
N5 Mn1 C1 89.2(2) . . . ?
N1 Mn1 C1 .0(2) . . . ?
O1 Cl1 O2 111.9(4) . . . ?
O1 Cl1 O3 109.0(4) . . . ?
O1 Cl1 O4 106.7(4) . . . ?
O2 Cl1 O3 111.9(4) . . . ?
O2 Cl1 O4 107.0(4) . . . ?
O3 Cl1 O4 110.1(4) . . . ?
O5A Cl2A O6A 103.4(10) . . . ?
O5A Cl2A O5A 124.4(15) . . 4_655 ?
O5A Cl2A O6A 107.9(9) . . 4_655 ?
O6A Cl2A O5A 107.9(10) . . 4_655 ?
O6A Cl2A O6A 109.4(13) . . 4_655 ?
O5A Cl2A O6A 103.4(10) 4_655 . 4_655 ?
O5B Cl2B O6B 98.9(10) . . . ?
O5B Cl2B O5B 121.9(15) . . 4_655 ?
O5B Cl2B O6B 116.9(10) . . 4_655 ?
O6B Cl2B O5B 116.9(10) . . 4_655 ?
O6B Cl2B O6B 102.6(13) . . 4_655 ?
O5B Cl2B O6B 98.9(10) 4_655 . 4_655 ?
Mn1 N3 C3 111.6(4) . . . ?
Mn1 N3 C4 103.1(3) . . . ?
Mn1 N3 C14 106.0(3) . . . ?
C3 N3 C4 113.1(5) . . . ?
C3 N3 C14 111.4(5) . . . ?
C4 N3 C14 111.1(5) . . . ?
Mn1 N4 C5 113.3(4) . . . ?
Mn1 N4 C6 104.4(4) . . . ?
Mn1 N4 H4 108.0(4) . . . ?
C5 N4 C6 114.9(5) . . . ?
C5 N4 H4 108.0(5) . . . ?
C6 N4 H4 108.0(5) . . . ?
Mn1 N2 C2 104.5(3) . . . ?
Mn1 N2 C7 110.2(4) . . . ?
Mn1 N2 C8 106.8(4) . . . ?
C2 N2 C7 112.5(5) . . . ?
C2 N2 C8 110.7(5) . . . ?
C7 N2 C8 111.7(5) . . . ?
Mn1 N6 C15 117.1(4) . . . ?
Mn1 N6 C19 126.1(4) . . . ?
C15 N6 C19 116.6(5) . . . ?
Mn1 N5 C9 115.2(4) . . . ?
Mn1 N5 C13 126.6(5) . . . ?
C9 N5 C13 117.9(6) . . . ?
Mn1 N1 C1 172.7(6) . . 4_656 ?
Mn1 C1 N1 172.7(6) . . 4_656 ?
N2 C2 C3 111.5(5) . . . ?
N2 C2 H2A 109.0(5) . . . ?
N2 C2 H2B 108.9(6) . . . ?
C3 C2 H2A 108.9(6) . . . ?
C3 C2 H2B 109.0(6) . . . ?
H2A C2 H2B 109.5(6) . . . ?
N3 C3 C2 111.4(5) . . . ?
N3 C3 H3A 108.9(6) . . . ?
N3 C3 H3B 108.9(6) . . . ?
C2 C3 H3A 109.0(6) . . . ?
C2 C3 H3B 109.0(6) . . . ?
H3A C3 H3B 109.6(7) . . . ?
N3 C4 C5 111.7(5) . . . ?
N3 C4 H4A 108.8(6) . . . ?
N3 C4 H4B 108.8(5) . . . ?
C5 C4 H4A 109.0(6) . . . ?
C5 C4 H4B 109.0(6) . . . ?
H4A C4 H4B 109.5(6) . . . ?
N4 C5 C4 111.0(5) . . . ?
N4 C5 H5A 109.0(6) . . . ?
N4 C5 H5B 109.1(6) . . . ?
C4 C5 H5A 109.1(6) . . . ?
C4 C5 H5B 109.1(6) . . . ?
H5A C5 H5B 109.5(7) . . . ?
N4 C6 C7 110.7(5) . . . ?
N4 C6 H6A 109.2(6) . . . ?
N4 C6 H6B 109.2(6) . . . ?
C7 C6 H6A 109.1(6) . . . ?
C7 C6 H6B 109.2(6) . . . ?
H6A C6 H6B 109.4(7) . . . ?
N2 C7 C6 111.9(5) . . . ?
N2 C7 H7A 108.9(6) . . . ?
N2 C7 H7B 108.8(6) . . . ?
C6 C7 H7A 108.8(6) . . . ?
C6 C7 H7B 108.8(6) . . . ?
H7A C7 H7B 109.5(7) . . . ?
N2 C8 C9 111.9(6) . . . ?
N2 C8 H8A 109.0(6) . . . ?
N2 C8 H8B 108.9(6) . . . ?
C9 C8 H8A 108.7(7) . . . ?
C9 C8 H8B 108.8(6) . . . ?
H8A C8 H8B 109.5(7) . . . ?
N5 C9 C8 116.9(6) . . . ?
N5 C9 C10 122.1(7) . . . ?
C8 C9 C10 120.7(7) . . . ?
C9 C10 C11 118.2(8) . . . ?
C9 C10 H10 120.6(9) . . . ?
C11 C10 H10 121.1(9) . . . ?
C10 C11 C12 119.8(9) . . . ?
C10 C11 H11 120.0(10) . . . ?
C12 C11 H11 120.2(10) . . . ?
C11 C12 C13 117.7(8) . . . ?
C11 C12 H12 121.2(9) . . . ?
C13 C12 H12 121.1(10) . . . ?
N5 C13 C12 124.1(7) . . . ?
N5 C13 H13 117.7(7) . . . ?
C12 C13 H13 118.1(8) . . . ?
N3 C14 C15 111.6(5) . . . ?
N3 C14 H14A 108.9(5) . . . ?
N3 C14 H14B 108.9(6) . . . ?
C15 C14 H14A 108.9(6) . . . ?
C15 C14 H14B 108.9(5) . . . ?
H14A C14 H14B 109.6(6) . . . ?
N6 C15 C14 115.7(5) . . . ?
N6 C15 C16 121.8(6) . . . ?
C14 C15 C16 122.5(6) . . . ?
C15 C16 C17 120.3(6) . . . ?
C15 C16 H16 119.8(6) . . . ?
C17 C16 H16 119.9(7) . . . ?
C16 C17 C18 119.0(6) . . . ?
C16 C17 H17 120.4(8) . . . ?
C18 C17 H17 120.6(7) . . . ?
C17 C18 C19 117.9(6) . . . ?
C17 C18 H18 121.1(7) . . . ?
C19 C18 H18 121.0(7) . . . ?
N6 C19 C18 124.3(6) . . . ?
N6 C19 H19 117.7(7) . . . ?
C18 C19 H19 117.9(7) . . . ?

loop_
_geom_bond_atom_site_label_1
_geom_bond_atom_site_label_2
_geom_bond_distance
_geom_bond_site_symmetry_1
_geom_bond_site_symmetry_2
_geom_bond_publ_flag
Mn1 N1 2.162(6) . . yes
Mn1 N2 2.298(5) . . yes
Mn1 N3 2.314(5) . . yes
Mn1 N4 2.247(5) . . yes
Mn1 N5 2.268(6) . . yes
Mn1 N6 2.221(5) . . yes
Mn1 C1 2.162(6) . . ?
Cl1 O1 1.404(6) . . ?
Cl1 O2 1.415(7) . . ?
Cl1 O3 1.406(6) . . ?
Cl1 O4 1.427(8) . . ?
Cl2A Cl2B .74(2) . . ?
Cl2A O5A 1.402(17) . . ?
Cl2A O6A 1.373(16) . . ?
Cl2A O5A 1.402(17) . 4_655 ?
Cl2A O6A 1.373(16) . 4_655 ?
Cl2B O5B 1.384(19) . . ?
Cl2B O6B 1.361(17) . . ?
Cl2B O5B 1.384(19) . 4_655 ?
Cl2B O6B 1.361(17) . 4_655 ?
N3 C3 1.488(8) . . ?
N3 C4 1.471(8) . . ?
N3 C14 1.482(8) . . ?
N4 C5 1.482(9) . . ?
N4 C6 1.472(9) . . ?
N4 H4 .870(5) . . ?
N2 C2 1.491(8) . . ?
N2 C7 1.482(8) . . ?
N2 C8 1.472(9) . . ?
N6 C15 1.336(8) . . ?
N6 C19 1.361(9) . . ?
N5 C9 1.338(9) . . ?
N5 C13 1.344(9) . . ?
N1 C1 1.166(8) . 4_656 yes
C2 C3 1.509(9) . . ?
C2 H2A .950(6) . . ?
C2 H2B .950(6) . . ?
C3 H3A .949(6) . . ?
C3 H3B .950(7) . . ?
C4 C5 1.517(9) . . ?
C4 H4A .950(6) . . ?
C4 H4B .950(7) . . ?
C5 H5A .950(7) . . ?
C5 H5B .949(7) . . ?
C6 C7 1.506(10) . . ?
C6 H6A .950(7) . . ?
C6 H6B .951(7) . . ?
C7 H7A .949(7) . . ?
C7 H7B .951(7) . . ?
C8 C9 1.498(11) . . ?
C8 H8A .950(7) . . ?
C8 H8B .950(7) . . ?
C9 C10 1.389(11) . . ?
C10 C11 1.382(14) . . ?
C10 H10 .950(8) . . ?
C11 C12 1.387(15) . . ?
C11 H11 .950(11) . . ?
C12 C13 1.354(12) . . ?
C12 H12 .950(8) . . ?
C13 H13 .948(7) . . ?
C14 C15 1.502(9) . . ?
C14 H14A .949(6) . . ?
C14 H14B .950(6) . . ?
C15 C16 1.368(9) . . ?
C16 C17 1.366(10) . . ?
C16 H16 .951(7) . . ?
C17 C18 1.371(11) . . ?
C17 H17 .951(7) . . ?
C18 C19 1.351(10) . . ?
C18 H18 .950(7) . . ?
C19 H19 .949(7) . . ?

loop_
_geom_contact_atom_site_label_1
_geom_contact_atom_site_label_2
_geom_contact_distance
_geom_contact_site_symmetry_1
_geom_contact_site_symmetry_2
_geom_contact_publ_flag
? ? ? ? ? ?
